data_4031002
loop_
_publ_author_name
'Li, Bin'
'Guo, Shenghai'
'Zhang, Ju'
'Zhang, Xinying'
'Fan, Xuesen'

_publ_section_title
;
 Selective Access to 3-Cyano-1H-indoles, 9H-Pyrimido[4,5-b]indoles, or
 9H-Pyrido[2,3-b]indoles through Copper-Catalyzed One-Pot Multicomponent
 Cascade Reactions.
;
_journal_issue 11
_journal_name_full 'The Journal of organic chemistry'
_journal_page_first 5444
_journal_page_last 5456
_journal_paper_doi 10.1021/acs.joc.5b00239
_journal_volume 80
_journal_year 2015
_chemical_formula_sum 'C31 H30 N2 O2'
_chemical_formula_weight 462.57
_chemical_name_systematic
;

 ?

;
_space_group_IT_number 15
_symmetry_cell_setting monoclinic
_symmetry_space_group_name_Hall '-C 2yc'
_symmetry_space_group_name_H-M 'C 1 2/c 1'
_atom_sites_solution_hydrogens geom
_atom_sites_solution_primary direct
_atom_sites_solution_secondary difmap
_audit_creation_method SHELXL-97
_cell_angle_alpha 90.00
_cell_angle_beta 111.133(2)
_cell_angle_gamma 90.00
_cell_formula_units_Z 8
_cell_length_a 24.847(3)
_cell_length_b 8.6971(10)
_cell_length_c 25.520(3)
_cell_measurement_reflns_used 3876
_cell_measurement_temperature 296(2)
_cell_measurement_theta_max 26.49
_cell_measurement_theta_min 2.50
_cell_volume 5143.9(11)
_computing_cell_refinement 'Bruker SAINT'
_computing_data_collection 'Bruker APEX2'
_computing_data_reduction 'Bruker SAINT'
_computing_molecular_graphics 'Bruker SHELXTL'
_computing_publication_material 'Bruker SHELXTL'
_computing_structure_refinement 'SHELXL-97 (Sheldrick, 1997)'
_computing_structure_solution 'SHELXS-97 (Sheldrick, 1990)'
_diffrn_ambient_temperature 296(2)
_diffrn_measured_fraction_theta_full 0.998
_diffrn_measured_fraction_theta_max 0.998
_diffrn_measurement_device_type 'Bruker APEX-II CCD'
_diffrn_measurement_method '\f and \w scans'
_diffrn_radiation_monochromator graphite
_diffrn_radiation_source 'fine-focus sealed tube'
_diffrn_radiation_type MoK\a
_diffrn_radiation_wavelength 0.71073
_diffrn_reflns_av_R_equivalents 0.0277
_diffrn_reflns_av_sigmaI/netI 0.0306
_diffrn_reflns_limit_h_max 27
_diffrn_reflns_limit_h_min -30
_diffrn_reflns_limit_k_max 10
_diffrn_reflns_limit_k_min -10
_diffrn_reflns_limit_l_max 29
_diffrn_reflns_limit_l_min -31
_diffrn_reflns_number 14529
_diffrn_reflns_theta_full 25.99
_diffrn_reflns_theta_max 25.99
_diffrn_reflns_theta_min 1.71
_diffrn_standards_number 0
_exptl_absorpt_coefficient_mu 0.075
_exptl_absorpt_correction_T_max 0.9874
_exptl_absorpt_correction_T_min 0.9773
_exptl_absorpt_correction_type multi-scan
_exptl_absorpt_process_details sadabs
_exptl_crystal_colour yellow
_exptl_crystal_density_diffrn 1.195
_exptl_crystal_density_method 'not measured'
_exptl_crystal_description block
_exptl_crystal_F_000 1968
_exptl_crystal_size_max 0.31
_exptl_crystal_size_mid 0.25
_exptl_crystal_size_min 0.17
_refine_diff_density_max 0.157
_refine_diff_density_min -0.107
_refine_diff_density_rms 0.028
_refine_ls_extinction_coef 0.0020(2)
_refine_ls_extinction_expression Fc^*^=kFc[1+0.001xFc^2^\l^3^/sin(2\q)]^-1/4^
_refine_ls_extinction_method SHELXL
_refine_ls_goodness_of_fit_ref 1.009
_refine_ls_hydrogen_treatment constr
_refine_ls_matrix_type full
_refine_ls_number_parameters 320
_refine_ls_number_reflns 5048
_refine_ls_number_restraints 30
_refine_ls_restrained_S_all 1.031
_refine_ls_R_factor_all 0.0693
_refine_ls_R_factor_gt 0.0405
_refine_ls_shift/su_max 0.000
_refine_ls_shift/su_mean 0.000
_refine_ls_structure_factor_coef Fsqd
_refine_ls_weighting_details 'calc w=1/[\s^2^(Fo^2^)+(0.0516P)^2^+1.1110P] where P=(Fo^2^+2Fc^2^)/3'
_refine_ls_weighting_scheme calc
_refine_ls_wR_factor_gt 0.0981
_refine_ls_wR_factor_ref 0.1132
_reflns_number_gt 3408
_reflns_number_total 5048
_reflns_threshold_expression >2sigma(I)
_cod_data_source_file jo5b00239_si_003.cif
_cod_data_source_block a
_cod_depositor_comments
;
The following automatic conversions were performed:

'_symmetry_cell_setting' value 'Monoclinic' changed to 'monoclinic'
according to
/usr/data/users/saulius/crontab/automatic-downloads/rss-feeds/ACS/lib/dictionaries/cif_core.dic
dictionary named 'cif_core.dic' version 2.4.2 from 2011-04-26.

Automatic conversion script
Id: cif_fix_values 3271 2015-04-21 07:52:19Z andrius 

 Adding full bibliography for 4031002--4031003.cif.
;
_cod_original_cell_volume 5143.9(10)
_cod_original_sg_symbol_H-M C2/c
_cod_database_code 4031002

loop_
_symmetry_equiv_pos_as_xyz
'x, y, z'
'-x, y, -z+1/2'
'x+1/2, y+1/2, z'
'-x+1/2, y+1/2, -z+1/2'
'-x, -y, -z'
'x, -y, z-1/2'
'-x+1/2, -y+1/2, -z'
'x+1/2, -y+1/2, z-1/2'

loop_
_atom_site_label
_atom_site_type_symbol
_atom_site_fract_x
_atom_site_fract_y
_atom_site_fract_z
_atom_site_U_iso_or_equiv
_atom_site_adp_type
_atom_site_occupancy
_atom_site_symmetry_multiplicity
_atom_site_calc_flag
_atom_site_refinement_flags
C1 C 0.21360(7) 0.26071(18) 0.08064(6) 0.0526(4) Uani 1 1 d .
C2 C 0.19297(7) 0.37915(18) 0.04087(6) 0.0532(4) Uani 1 1 d .
C3 C 0.23186(7) 0.45903(18) 0.02378(6) 0.0547(4) Uani 1 1 d .
H3 H 0.2192 0.5380 -0.0024 0.066 Uiso 1 1 calc R
C4 C 0.28961(7) 0.42089(17) 0.04570(6) 0.0491(4) Uani 1 1 d .
C5 C 0.30458(7) 0.29712(17) 0.08320(6) 0.0481(4) Uani 1 1 d .
C6 C 0.34208(7) 0.47774(17) 0.04072(6) 0.0517(4) Uani 1 1 d .
C7 C 0.35436(8) 0.59453(19) 0.00951(7) 0.0643(5) Uani 1 1 d .
H7 H 0.3249 0.6560 -0.0140 0.077 Uiso 1 1 calc R
C8 C 0.41035(9) 0.6182(2) 0.01368(8) 0.0737(5) Uani 1 1 d .
H8 H 0.4187 0.6955 -0.0074 0.088 Uiso 1 1 calc R
C9 C 0.45431(9) 0.5286(2) 0.04882(8) 0.0727(5) Uani 1 1 d .
H9 H 0.4920 0.5472 0.0512 0.087 Uiso 1 1 calc R
C10 C 0.44387(8) 0.4121(2) 0.08054(7) 0.0631(4) Uani 1 1 d .
H10 H 0.4737 0.3518 0.1041 0.076 Uiso 1 1 calc R
C11 C 0.38748(7) 0.38822(17) 0.07607(6) 0.0513(4) Uani 1 1 d .
C12 C 0.13020(7) 0.4233(2) 0.01831(6) 0.0626(4) Uani 1 1 d .
H12A H 0.1073 0.3320 0.0038 0.075 Uiso 1 1 calc R
H12B H 0.1235 0.4940 -0.0128 0.075 Uiso 1 1 calc R
C13 C 0.10985(7) 0.49743(18) 0.06139(6) 0.0564(4) Uani 1 1 d .
C14 C 0.14320(9) 0.6035(2) 0.09928(7) 0.0713(5) Uani 1 1 d .
H14 H 0.1795 0.6290 0.0990 0.086 Uiso 1 1 calc R
C15 C 0.12329(11) 0.6725(2) 0.13781(8) 0.0892(6) Uani 1 1 d .
H15 H 0.1461 0.7445 0.1631 0.107 Uiso 1 1 calc R
C16 C 0.07039(12) 0.6350(3) 0.13863(9) 0.0957(7) Uani 1 1 d .
H16 H 0.0571 0.6809 0.1646 0.115 Uiso 1 1 calc R
C17 C 0.03713(10) 0.5309(3) 0.10174(10) 0.0926(7) Uani 1 1 d .
H17 H 0.0010 0.5057 0.1023 0.111 Uiso 1 1 calc R
C18 C 0.05662(8) 0.4617(2) 0.06319(8) 0.0726(5) Uani 1 1 d .
H18 H 0.0334 0.3900 0.0381 0.087 Uiso 1 1 calc R
C19 C 0.17645(7) 0.17132(19) 0.10498(6) 0.0581(4) Uani 1 1 d .
H19A H 0.1835 0.0623 0.1026 0.070 Uiso 1 1 calc R
H19B H 0.1362 0.1909 0.0829 0.070 Uiso 1 1 calc R
C20 C 0.18831(8) 0.2141(2) 0.16609(6) 0.0681(5) Uani 1 1 d .
H20A H 0.2294 0.2056 0.1870 0.082 Uiso 1 1 calc R
H20B H 0.1775 0.3208 0.1676 0.082 Uiso 1 1 calc R
C21 C 0.15680(7) 0.11664(18) 0.19445(6) 0.0546(4) Uani 1 1 d .
C22 C 0.18568(8) 0.0191(2) 0.23796(7) 0.0684(5) Uani 1 1 d .
H22 H 0.2256 0.0109 0.2495 0.082 Uiso 1 1 calc R
C23 C 0.15663(10) -0.0670(2) 0.26485(8) 0.0785(6) Uani 1 1 d .
H23 H 0.1771 -0.1320 0.2942 0.094 Uiso 1 1 calc R
C24 C 0.09836(10) -0.0570(2) 0.24847(8) 0.0785(6) Uani 1 1 d .
H24 H 0.0788 -0.1145 0.2667 0.094 Uiso 1 1 calc R
C25 C 0.06866(8) 0.0378(2) 0.20522(8) 0.0749(5) Uani 1 1 d .
H25 H 0.0287 0.0445 0.1937 0.090 Uiso 1 1 calc R
C26 C 0.09773(8) 0.1236(2) 0.17851(7) 0.0661(5) Uani 1 1 d .
H26 H 0.0769 0.1878 0.1490 0.079 Uiso 1 1 calc R
C27 C 0.39617(8) 0.1534(2) 0.13414(6) 0.0559(4) Uani 1 1 d .
C28 C 0.37752(9) -0.0972(2) 0.16762(7) 0.0729(5) Uani 1 1 d U
C29 C 0.38740(13) -0.0324(3) 0.22489(9) 0.1175(9) Uani 1 1 d U
H29A H 0.4223 0.0270 0.2373 0.176 Uiso 1 1 calc R
H29B H 0.3907 -0.1150 0.2508 0.176 Uiso 1 1 calc R
H29C H 0.3555 0.0323 0.2232 0.176 Uiso 1 1 calc R
C30 C 0.32329(11) -0.1922(3) 0.14585(12) 0.1194(9) Uani 1 1 d U
H30A H 0.2908 -0.1302 0.1444 0.179 Uiso 1 1 calc R
H30B H 0.3265 -0.2781 0.1704 0.179 Uiso 1 1 calc R
H30C H 0.3180 -0.2290 0.1088 0.179 Uiso 1 1 calc R
C31 C 0.42821(10) -0.1852(3) 0.16471(10) 0.1058(8) Uani 1 1 d U
H31A H 0.4211 -0.2137 0.1265 0.159 Uiso 1 1 calc R
H31B H 0.4338 -0.2761 0.1874 0.159 Uiso 1 1 calc R
H31C H 0.4621 -0.1221 0.1784 0.159 Uiso 1 1 calc R
N1 N 0.36450(5) 0.27440(14) 0.10123(5) 0.0529(3) Uani 1 1 d .
N2 N 0.26944(6) 0.21962(14) 0.10171(5) 0.0529(3) Uani 1 1 d .
O1 O 0.44613(6) 0.16552(15) 0.16244(5) 0.0776(4) Uani 1 1 d .
O2 O 0.36324(5) 0.03099(13) 0.12677(5) 0.0669(3) Uani 1 1 d .

loop_
_atom_site_aniso_label
_atom_site_aniso_U_11
_atom_site_aniso_U_22
_atom_site_aniso_U_33
_atom_site_aniso_U_23
_atom_site_aniso_U_13
_atom_site_aniso_U_12
C1 0.0655(10) 0.0551(9) 0.0425(8) -0.0073(7) 0.0259(7) 0.0035(8)
C2 0.0648(10) 0.0594(9) 0.0389(7) -0.0054(7) 0.0228(7) 0.0086(8)
C3 0.0737(11) 0.0523(9) 0.0413(8) 0.0032(7) 0.0245(8) 0.0143(8)
C4 0.0666(10) 0.0446(8) 0.0408(7) -0.0001(6) 0.0251(7) 0.0085(7)
C5 0.0628(10) 0.0460(8) 0.0410(7) 0.0000(6) 0.0253(7) 0.0074(7)
C6 0.0711(10) 0.0438(8) 0.0462(8) -0.0006(7) 0.0284(8) 0.0045(8)
C7 0.0859(13) 0.0532(10) 0.0580(9) 0.0076(8) 0.0309(9) 0.0042(9)
C8 0.0948(15) 0.0650(11) 0.0705(11) 0.0087(9) 0.0410(11) -0.0087(11)
C9 0.0804(13) 0.0705(12) 0.0767(12) 0.0008(10) 0.0398(10) -0.0105(10)
C10 0.0703(12) 0.0608(10) 0.0633(10) 0.0011(8) 0.0301(9) 0.0028(9)
C11 0.0660(10) 0.0462(8) 0.0488(8) -0.0021(7) 0.0293(8) 0.0028(8)
C12 0.0660(11) 0.0749(11) 0.0456(8) -0.0050(8) 0.0185(8) 0.0087(9)
C13 0.0645(11) 0.0588(10) 0.0459(8) 0.0062(7) 0.0200(8) 0.0174(8)
C14 0.0872(13) 0.0663(11) 0.0622(10) -0.0057(9) 0.0292(9) 0.0082(10)
C15 0.1249(19) 0.0734(13) 0.0667(12) -0.0121(10) 0.0314(12) 0.0234(13)
C16 0.122(2) 0.1048(18) 0.0738(13) 0.0117(13) 0.0511(14) 0.0547(16)
C17 0.0862(15) 0.1138(18) 0.0930(15) 0.0186(14) 0.0505(13) 0.0402(14)
C18 0.0653(12) 0.0828(13) 0.0702(11) 0.0086(10) 0.0249(9) 0.0193(10)
C19 0.0691(11) 0.0590(10) 0.0522(9) -0.0039(7) 0.0291(8) -0.0012(8)
C20 0.0872(12) 0.0708(11) 0.0537(9) -0.0067(8) 0.0344(9) -0.0161(10)
C21 0.0681(11) 0.0543(9) 0.0456(8) -0.0048(7) 0.0254(8) -0.0031(8)
C22 0.0731(12) 0.0768(12) 0.0588(10) 0.0029(9) 0.0280(9) 0.0093(10)
C23 0.1091(17) 0.0709(12) 0.0634(11) 0.0161(9) 0.0405(11) 0.0143(11)
C24 0.1088(17) 0.0664(12) 0.0793(13) 0.0002(10) 0.0570(12) -0.0079(12)
C25 0.0734(12) 0.0772(13) 0.0823(13) -0.0060(11) 0.0378(11) -0.0064(10)
C26 0.0756(13) 0.0630(11) 0.0597(10) 0.0052(8) 0.0245(9) 0.0035(9)
C27 0.0677(12) 0.0583(10) 0.0497(9) 0.0071(8) 0.0308(9) 0.0151(9)
C28 0.1031(14) 0.0548(10) 0.0719(11) 0.0245(9) 0.0449(10) 0.0216(10)
C29 0.205(3) 0.0927(16) 0.0805(14) 0.0236(12) 0.0820(16) 0.0239(17)
C30 0.137(2) 0.0731(14) 0.155(2) 0.0362(15) 0.0610(18) -0.0005(14)
C31 0.1344(19) 0.0769(14) 0.1204(18) 0.0276(13) 0.0633(15) 0.0448(14)
N1 0.0632(8) 0.0487(7) 0.0528(7) 0.0099(6) 0.0282(6) 0.0111(6)
N2 0.0668(9) 0.0515(7) 0.0478(7) 0.0024(6) 0.0295(6) 0.0067(6)
O1 0.0686(8) 0.0831(9) 0.0816(8) 0.0210(7) 0.0277(7) 0.0179(7)
O2 0.0847(8) 0.0520(7) 0.0648(7) 0.0151(5) 0.0279(6) 0.0102(6)

loop_
_atom_type_symbol
_atom_type_description
_atom_type_scat_dispersion_real
_atom_type_scat_dispersion_imag
_atom_type_scat_source
C C 0.0033 0.0016 'International Tables Vol C Tables 4.2.6.8 and 6.1.1.4'
H H 0.0000 0.0000 'International Tables Vol C Tables 4.2.6.8 and 6.1.1.4'
N N 0.0061 0.0033 'International Tables Vol C Tables 4.2.6.8 and 6.1.1.4'
O O 0.0106 0.0060 'International Tables Vol C Tables 4.2.6.8 and 6.1.1.4'

loop_
_geom_angle_atom_site_label_1
_geom_angle_atom_site_label_2
_geom_angle_atom_site_label_3
_geom_angle
N2 C1 C2 122.61(14)
N2 C1 C19 113.39(14)
C2 C1 C19 123.98(15)
C3 C2 C1 118.77(15)
C3 C2 C12 119.80(14)
C1 C2 C12 121.40(14)
C4 C3 C2 119.63(14)
C4 C3 H3 120.2
C2 C3 H3 120.2
C3 C4 C5 116.34(14)
C3 C4 C6 136.30(14)
C5 C4 C6 107.35(13)
N2 C5 C4 126.28(14)
N2 C5 N1 124.85(13)
C4 C5 N1 108.75(13)
C7 C6 C11 118.89(15)
C7 C6 C4 133.85(15)
C11 C6 C4 107.26(13)
C8 C7 C6 119.40(16)
C8 C7 H7 120.3
C6 C7 H7 120.3
C7 C8 C9 120.61(17)
C7 C8 H8 119.7
C9 C8 H8 119.7
C8 C9 C10 121.67(18)
C8 C9 H9 119.2
C10 C9 H9 119.2
C9 C10 C11 117.54(16)
C9 C10 H10 121.2
C11 C10 H10 121.2
C10 C11 C6 121.88(14)
C10 C11 N1 129.40(14)
C6 C11 N1 108.66(13)
C2 C12 C13 113.79(12)
C2 C12 H12A 108.8
C13 C12 H12A 108.8
C2 C12 H12B 108.8
C13 C12 H12B 108.8
H12A C12 H12B 107.7
C18 C13 C14 118.07(16)
C18 C13 C12 120.43(16)
C14 C13 C12 121.50(16)
C13 C14 C15 120.7(2)
C13 C14 H14 119.7
C15 C14 H14 119.7
C16 C15 C14 120.0(2)
C16 C15 H15 120.0
C14 C15 H15 120.0
C17 C16 C15 120.1(2)
C17 C16 H16 120.0
C15 C16 H16 120.0
C16 C17 C18 120.3(2)
C16 C17 H17 119.9
C18 C17 H17 119.9
C13 C18 C17 120.9(2)
C13 C18 H18 119.5
C17 C18 H18 119.5
C1 C19 C20 112.06(13)
C1 C19 H19A 109.2
C20 C19 H19A 109.2
C1 C19 H19B 109.2
C20 C19 H19B 109.2
H19A C19 H19B 107.9
C21 C20 C19 114.33(14)
C21 C20 H20A 108.7
C19 C20 H20A 108.7
C21 C20 H20B 108.7
C19 C20 H20B 108.7
H20A C20 H20B 107.6
C26 C21 C22 117.12(15)
C26 C21 C20 121.18(15)
C22 C21 C20 121.69(16)
C21 C22 C23 121.42(18)
C21 C22 H22 119.3
C23 C22 H22 119.3
C24 C23 C22 120.15(18)
C24 C23 H23 119.9
C22 C23 H23 119.9
C23 C24 C25 119.66(18)
C23 C24 H24 120.2
C25 C24 H24 120.2
C24 C25 C26 120.08(19)
C24 C25 H25 120.0
C26 C25 H25 120.0
C21 C26 C25 121.57(17)
C21 C26 H26 119.2
C25 C26 H26 119.2
O1 C27 O2 128.00(16)
O1 C27 N1 122.25(17)
O2 C27 N1 109.71(15)
O2 C28 C31 110.01(14)
O2 C28 C29 108.44(15)
C31 C28 C29 113.23(19)
O2 C28 C30 101.44(15)
C31 C28 C30 110.98(19)
C29 C28 C30 112.06(19)
C28 C29 H29A 109.5
C28 C29 H29B 109.5
H29A C29 H29B 109.5
C28 C29 H29C 109.5
H29A C29 H29C 109.5
H29B C29 H29C 109.5
C28 C30 H30A 109.5
C28 C30 H30B 109.5
H30A C30 H30B 109.5
C28 C30 H30C 109.5
H30A C30 H30C 109.5
H30B C30 H30C 109.5
C28 C31 H31A 109.5
C28 C31 H31B 109.5
H31A C31 H31B 109.5
C28 C31 H31C 109.5
H31A C31 H31C 109.5
H31B C31 H31C 109.5
C27 N1 C5 127.08(13)
C27 N1 C11 124.76(13)
C5 N1 C11 107.93(12)
C5 N2 C1 116.27(13)
C27 O2 C28 122.07(14)

loop_
_geom_bond_atom_site_label_1
_geom_bond_atom_site_label_2
_geom_bond_distance
C1 N2 1.3432(19)
C1 C2 1.407(2)
C1 C19 1.502(2)
C2 C3 1.382(2)
C2 C12 1.505(2)
C3 C4 1.380(2)
C3 H3 0.9300
C4 C5 1.399(2)
C4 C6 1.442(2)
C5 N2 1.3180(19)
C5 N1 1.4048(19)
C6 C7 1.391(2)
C6 C11 1.399(2)
C7 C8 1.372(2)
C7 H7 0.9300
C8 C9 1.378(3)
C8 H8 0.9300
C9 C10 1.379(2)
C9 H9 0.9300
C10 C11 1.380(2)
C10 H10 0.9300
C11 N1 1.4081(19)
C12 C13 1.510(2)
C12 H12A 0.9700
C12 H12B 0.9700
C13 C18 1.375(2)
C13 C14 1.376(2)
C14 C15 1.387(3)
C14 H14 0.9300
C15 C16 1.362(3)
C15 H15 0.9300
C16 C17 1.352(3)
C16 H16 0.9300
C17 C18 1.381(3)
C17 H17 0.9300
C18 H18 0.9300
C19 C20 1.525(2)
C19 H19A 0.9700
C19 H19B 0.9700
C20 C21 1.505(2)
C20 H20A 0.9700
C20 H20B 0.9700
C21 C26 1.376(2)
C21 C22 1.376(2)
C22 C23 1.382(3)
C22 H22 0.9300
C23 C24 1.357(3)
C23 H23 0.9300
C24 C25 1.362(3)
C24 H24 0.9300
C25 C26 1.378(2)
C25 H25 0.9300
C26 H26 0.9300
C27 O1 1.1947(19)
C27 O2 1.314(2)
C27 N1 1.399(2)
C28 O2 1.4795(19)
C28 C31 1.498(3)
C28 C29 1.502(3)
C28 C30 1.506(3)
C29 H29A 0.9600
C29 H29B 0.9600
C29 H29C 0.9600
C30 H30A 0.9600
C30 H30B 0.9600
C30 H30C 0.9600
C31 H31A 0.9600
C31 H31B 0.9600
C31 H31C 0.9600
